data_7102772
loop_
_publ_author_name
'Liu, Kuan-Miao'
'Chau, Chi-Min'
'Sha, Chin-Kang'

_publ_section_title
;
 Intermolecular radical addition reactions of \a-iodo cycloalkenones and a
 synthetic study of the formal synthesis of enantiopure fawcettimine
;
_journal_coden_ASTM CHCOFS
_journal_issue 1
_journal_name_full
;
 Chemical Communications (Cambridge, United Kingdom)
;
_journal_page_first 91
_journal_page_last 93
_journal_paper_doi 10.1039/b714078a
_journal_year 2008
_chemical_formula_sum 'C17 H27 N O Si'
_chemical_formula_weight 289.49
_space_group_IT_number 14
_symmetry_cell_setting monoclinic
_symmetry_space_group_name_Hall '-P 2ybc'
_symmetry_space_group_name_H-M 'P 1 21/c 1'
_atom_sites_solution_hydrogens geom
_atom_sites_solution_primary direct
_atom_sites_solution_secondary difmap
_audit_creation_method SHELXL-97
_cell_angle_alpha 90.00
_cell_angle_beta 91.904(3)
_cell_angle_gamma 90.00
_cell_formula_units_Z 4
_cell_length_a 7.5791(14)
_cell_length_b 12.075(2)
_cell_length_c 19.243(4)
_cell_measurement_reflns_used 965
_cell_measurement_temperature 296(2)
_cell_measurement_theta_max 25
_cell_measurement_theta_min 2.5
_cell_volume 1760.1(6)
_computing_cell_refinement 'Bruker SMART'
_computing_data_collection 'Bruker SMART'
_computing_data_reduction 'Bruker SHELXTL'
_computing_molecular_graphics 'Bruker SHELXTL'
_computing_publication_material 'Bruker SHELXTL'
_computing_structure_refinement 'SHELXL-97 (Sheldrick, 1997)'
_computing_structure_solution 'SHELXS-97 (Sheldrick, 1990)'
_diffrn_ambient_temperature 296(2)
_diffrn_measured_fraction_theta_full 0.951
_diffrn_measured_fraction_theta_max 0.951
_diffrn_measurement_device_type 'CCD area detector'
_diffrn_measurement_method 'phi and omega scans'
_diffrn_radiation_monochromator graphite
_diffrn_radiation_source 'fine-focus sealed tube'
_diffrn_radiation_type MoK\a
_diffrn_radiation_wavelength 0.71073
_diffrn_reflns_av_R_equivalents 0.0240
_diffrn_reflns_av_sigmaI/netI 0.0256
_diffrn_reflns_limit_h_max 10
_diffrn_reflns_limit_h_min -9
_diffrn_reflns_limit_k_max 15
_diffrn_reflns_limit_k_min -14
_diffrn_reflns_limit_l_max 25
_diffrn_reflns_limit_l_min -21
_diffrn_reflns_number 10942
_diffrn_reflns_theta_full 28.31
_diffrn_reflns_theta_max 28.31
_diffrn_reflns_theta_min 1.99
_exptl_absorpt_coefficient_mu 0.131
_exptl_absorpt_correction_T_max 0.9700
_exptl_absorpt_correction_T_min 0.8862
_exptl_absorpt_correction_type empirical
_exptl_crystal_colour Colourless
_exptl_crystal_density_diffrn 1.092
_exptl_crystal_density_meas ?
_exptl_crystal_density_method .
_exptl_crystal_description Columnar
_exptl_crystal_F_000 632
_exptl_crystal_size_max 0.65
_exptl_crystal_size_mid 0.55
_exptl_crystal_size_min 0.30
_refine_diff_density_max 0.308
_refine_diff_density_min -0.166
_refine_diff_density_rms 0.036
_refine_ls_extinction_method none
_refine_ls_goodness_of_fit_ref 1.048
_refine_ls_hydrogen_treatment constr
_refine_ls_matrix_type full
_refine_ls_number_parameters 181
_refine_ls_number_reflns 4155
_refine_ls_number_restraints 0
_refine_ls_restrained_S_all 1.048
_refine_ls_R_factor_all 0.0780
_refine_ls_R_factor_gt 0.0499
_refine_ls_shift/su_max 0.000
_refine_ls_shift/su_mean 0.000
_refine_ls_structure_factor_coef Fsqd
_refine_ls_weighting_details 'calc w=1/[\s^2^(Fo^2^)+(0.0779P)^2^+0.1447P] where P=(Fo^2^+2Fc^2^)/3'
_refine_ls_weighting_scheme calc
_refine_ls_wR_factor_gt 0.1341
_refine_ls_wR_factor_ref 0.1503
_reflns_number_gt 2777
_reflns_number_total 4155
_reflns_threshold_expression >2sigma(I)
_cod_data_source_file b714078a.txt
_cod_data_source_block mr19m
_cod_depositor_comments
;
The following automatic conversions were performed:
'_symmetry_cell_setting' value 'Monoclinic' changed to 'monoclinic'
according to '/home/saulius/struct/CIF-dictionaries/cif_core.dic'
dictionary named 'cif_core.dic' version 2.4.1 from 2010-06-29.

Automatic conversion script
Id: cif_fix_enum 1527 2010-12-29 10:47:43Z saulius 
;
_cod_original_sg_symbol_H-M P2(1)/c
_cod_database_code 7102772

loop_
_symmetry_equiv_pos_as_xyz
'x, y, z'
'-x, y+1/2, -z+1/2'
'-x, -y, -z'
'x, -y-1/2, z-1/2'

loop_
_atom_site_label
_atom_site_type_symbol
_atom_site_fract_x
_atom_site_fract_y
_atom_site_fract_z
_atom_site_U_iso_or_equiv
_atom_site_adp_type
_atom_site_occupancy
_atom_site_symmetry_multiplicity
_atom_site_calc_flag
_atom_site_refinement_flags
_atom_site_disorder_assembly
_atom_site_disorder_group
Si1 Si 0.09504(7) 0.68350(5) 0.39487(3) 0.0632(2) Uani 1 1 d . . .
O1 O 0.2617(2) 1.07320(13) 0.50648(6) 0.0754(4) Uani 1 1 d . . .
N1 N 0.0252(3) 0.85421(17) 0.22060(10) 0.0860(5) Uani 1 1 d . . .
C1 C 0.0356(2) 1.02773(15) 0.36743(10) 0.0580(4) Uani 1 1 d . . .
H1A H -0.0299 1.0548 0.4064 0.070 Uiso 1 1 calc R . .
H1B H 0.0108 1.0752 0.3276 0.070 Uiso 1 1 calc R . .
C2 C -0.0146(2) 0.90725(15) 0.35061(9) 0.0568(4) Uani 1 1 d . . .
H2A H -0.1385 0.8955 0.3616 0.068 Uiso 1 1 calc R . .
C3A C 0.2802(2) 0.90292(14) 0.40545(8) 0.0513(4) Uani 1 1 d . . .
H3AA H 0.3297 0.9002 0.4531 0.062 Uiso 1 1 calc R . .
C3 C 0.1033(2) 0.83960(15) 0.40185(8) 0.0536(4) Uani 1 1 d . . .
H3A H 0.0526 0.8546 0.4471 0.064 Uiso 1 1 calc R . .
C4 C 0.4240(2) 0.86883(15) 0.35437(10) 0.0599(5) Uani 1 1 d . . .
H4A H 0.5087 0.8188 0.3765 0.072 Uiso 1 1 calc R . .
H4B H 0.3717 0.8329 0.3136 0.072 Uiso 1 1 calc R . .
C5A C 0.3521(2) 1.05295(15) 0.32320(8) 0.0507(4) Uani 1 1 d . . .
H5AA H 0.2880 1.0265 0.2813 0.061 Uiso 1 1 calc R . .
C5 C 0.5109(2) 0.97657(15) 0.33510(9) 0.0579(4) Uani 1 1 d . . .
H5A H 0.5777 0.9688 0.2932 0.069 Uiso 1 1 calc R . .
H5B H 0.5885 1.0034 0.3725 0.069 Uiso 1 1 calc R . .
C6 C 0.3924(3) 1.17444(15) 0.31171(9) 0.0616(5) Uani 1 1 d . . .
H6A H 0.2873 1.2103 0.2924 0.074 Uiso 1 1 calc R . .
H6B H 0.4835 1.1803 0.2777 0.074 Uiso 1 1 calc R . .
C7 C 0.4530(3) 1.23604(16) 0.37695(10) 0.0645(5) Uani 1 1 d . . .
H7A H 0.5613 1.2010 0.3954 0.077 Uiso 1 1 calc R . .
C8 C 0.3105(3) 1.22300(18) 0.43020(11) 0.0774(6) Uani 1 1 d . . .
H8A H 0.3478 1.2609 0.4726 0.093 Uiso 1 1 calc R . .
H8B H 0.2032 1.2584 0.4126 0.093 Uiso 1 1 calc R . .
C9A C 0.23644(19) 1.02571(14) 0.38581(8) 0.0476(4) Uani 1 1 d . . .
C9 C 0.2711(2) 1.10463(16) 0.44688(9) 0.0568(4) Uani 1 1 d . . .
C10 C 0.0100(2) 0.87837(16) 0.27729(11) 0.0622(5) Uani 1 1 d . . .
C11 C 0.1929(4) 0.6275(2) 0.47753(14) 0.1161(10) Uani 1 1 d . . .
H11A H 0.1912 0.5481 0.4760 0.174 Uiso 1 1 calc R . .
H11B H 0.1254 0.6528 0.5158 0.174 Uiso 1 1 calc R . .
H11C H 0.3125 0.6529 0.4834 0.174 Uiso 1 1 calc R . .
C12 C 0.2159(3) 0.62324(17) 0.32090(13) 0.0858(7) Uani 1 1 d . . .
H12A H 0.2045 0.5441 0.3215 0.129 Uiso 1 1 calc R . .
H12B H 0.3384 0.6430 0.3253 0.129 Uiso 1 1 calc R . .
H12C H 0.1669 0.6517 0.2779 0.129 Uiso 1 1 calc R . .
C13 C -0.1407(3) 0.6421(2) 0.38383(13) 0.0881(7) Uani 1 1 d . . .
H13D H -0.1487 0.5630 0.3801 0.132 Uiso 1 1 calc R . .
H13A H -0.1907 0.6755 0.3424 0.132 Uiso 1 1 calc R . .
H13B H -0.2044 0.6666 0.4233 0.132 Uiso 1 1 calc R . .
C14 C 0.4928(4) 1.35777(18) 0.36184(13) 0.0917(7) Uani 1 1 d . . .
H14A H 0.5825 1.3624 0.3279 0.138 Uiso 1 1 calc R . .
H14B H 0.5332 1.3937 0.4039 0.138 Uiso 1 1 calc R . .
H14C H 0.3874 1.3936 0.3442 0.138 Uiso 1 1 calc R . .

loop_
_atom_site_aniso_label
_atom_site_aniso_U_11
_atom_site_aniso_U_22
_atom_site_aniso_U_33
_atom_site_aniso_U_23
_atom_site_aniso_U_13
_atom_site_aniso_U_12
Si1 0.0631(3) 0.0661(3) 0.0603(3) 0.0068(2) -0.0007(2) 0.0018(2)
O1 0.0885(10) 0.0963(10) 0.0421(7) -0.0072(7) 0.0102(6) -0.0031(8)
N1 0.0970(14) 0.0957(14) 0.0639(12) -0.0054(10) -0.0200(10) -0.0036(11)
C1 0.0411(9) 0.0677(11) 0.0649(10) -0.0047(9) -0.0008(7) 0.0127(8)
C2 0.0377(8) 0.0686(11) 0.0638(11) -0.0015(8) -0.0018(7) 0.0067(8)
C3A 0.0440(9) 0.0643(10) 0.0452(8) -0.0007(7) -0.0027(7) 0.0100(7)
C3 0.0457(9) 0.0698(11) 0.0457(9) 0.0004(8) 0.0042(7) 0.0064(8)
C4 0.0429(9) 0.0672(11) 0.0697(11) -0.0049(9) 0.0039(8) 0.0154(8)
C5A 0.0463(9) 0.0686(11) 0.0372(8) -0.0044(7) -0.0003(6) 0.0092(8)
C5 0.0402(9) 0.0744(12) 0.0594(10) -0.0068(9) 0.0065(7) 0.0091(8)
C6 0.0615(11) 0.0747(12) 0.0486(10) 0.0054(8) 0.0009(8) 0.0081(9)
C7 0.0657(12) 0.0679(12) 0.0594(11) 0.0039(9) -0.0062(9) 0.0017(9)
C8 0.0993(17) 0.0732(13) 0.0600(12) -0.0178(10) 0.0070(11) 0.0018(12)
C9A 0.0381(8) 0.0631(10) 0.0415(8) -0.0035(7) -0.0008(6) 0.0105(7)
C9 0.0486(9) 0.0770(12) 0.0451(9) -0.0078(8) 0.0052(7) 0.0061(8)
C10 0.0533(10) 0.0669(12) 0.0651(12) 0.0030(9) -0.0190(8) 0.0021(8)
C11 0.145(3) 0.106(2) 0.095(2) 0.0333(16) -0.0353(18) -0.0037(18)
C12 0.0921(17) 0.0654(13) 0.1007(17) -0.0099(12) 0.0164(13) 0.0076(11)
C13 0.0788(15) 0.0960(17) 0.0897(17) -0.0035(13) 0.0066(12) -0.0160(13)
C14 0.1119(19) 0.0734(14) 0.0890(16) 0.0093(12) -0.0090(14) -0.0071(13)

loop_
_atom_type_symbol
_atom_type_description
_atom_type_scat_dispersion_real
_atom_type_scat_dispersion_imag
_atom_type_scat_source
C C 0.0033 0.0016 'International Tables Vol C Tables 4.2.6.8 and 6.1.1.4'
H H 0.0000 0.0000 'International Tables Vol C Tables 4.2.6.8 and 6.1.1.4'
N N 0.0061 0.0033 'International Tables Vol C Tables 4.2.6.8 and 6.1.1.4'
O O 0.0106 0.0060 'International Tables Vol C Tables 4.2.6.8 and 6.1.1.4'
Si Si 0.0817 0.0704 'International Tables Vol C Tables 4.2.6.8 and 6.1.1.4'

loop_
_geom_angle_atom_site_label_1
_geom_angle_atom_site_label_2
_geom_angle_atom_site_label_3
_geom_angle
_geom_angle_site_symmetry_1
_geom_angle_site_symmetry_3
_geom_angle_publ_flag
C11 Si1 C13 110.74(13) . . ?
C11 Si1 C12 108.60(13) . . ?
C13 Si1 C12 107.59(11) . . ?
C11 Si1 C3 106.87(11) . . ?
C13 Si1 C3 107.76(9) . . ?
C12 Si1 C3 115.29(9) . . ?
C2 C1 C9A 105.51(13) . . ?
C2 C1 H1A 110.6 . . ?
C9A C1 H1A 110.6 . . ?
C2 C1 H1B 110.6 . . ?
C9A C1 H1B 110.6 . . ?
H1A C1 H1B 108.8 . . ?
C10 C2 C1 112.86(15) . . ?
C10 C2 C3 113.48(14) . . ?
C1 C2 C3 103.46(14) . . ?
C10 C2 H2A 108.9 . . ?
C1 C2 H2A 108.9 . . ?
C3 C2 H2A 108.9 . . ?
C3 C3A C4 117.96(14) . . ?
C3 C3A C9A 106.37(12) . . ?
C4 C3A C9A 104.31(13) . . ?
C3 C3A H3AA 109.3 . . ?
C4 C3A H3AA 109.3 . . ?
C9A C3A H3AA 109.3 . . ?
C2 C3 C3A 104.50(14) . . ?
C2 C3 Si1 117.74(12) . . ?
C3A C3 Si1 121.58(11) . . ?
C2 C3 H3A 103.6 . . ?
C3A C3 H3A 103.6 . . ?
Si1 C3 H3A 103.6 . . ?
C5 C4 C3A 104.42(14) . . ?
C5 C4 H4A 110.9 . . ?
C3A C4 H4A 110.9 . . ?
C5 C4 H4B 110.9 . . ?
C3A C4 H4B 110.9 . . ?
H4A C4 H4B 108.9 . . ?
C6 C5A C5 116.37(15) . . ?
C6 C5A C9A 116.16(13) . . ?
C5 C5A C9A 102.64(13) . . ?
C6 C5A H5AA 107.0 . . ?
C5 C5A H5AA 107.0 . . ?
C9A C5A H5AA 107.0 . . ?
C4 C5 C5A 102.04(14) . . ?
C4 C5 H5A 111.4 . . ?
C5A C5 H5A 111.4 . . ?
C4 C5 H5B 111.4 . . ?
C5A C5 H5B 111.4 . . ?
H5A C5 H5B 109.2 . . ?
C5A C6 C7 114.25(14) . . ?
C5A C6 H6A 108.7 . . ?
C7 C6 H6A 108.7 . . ?
C5A C6 H6B 108.7 . . ?
C7 C6 H6B 108.7 . . ?
H6A C6 H6B 107.6 . . ?
C6 C7 C8 107.73(16) . . ?
C6 C7 C14 111.71(17) . . ?
C8 C7 C14 112.09(18) . . ?
C6 C7 H7A 108.4 . . ?
C8 C7 H7A 108.4 . . ?
C14 C7 H7A 108.4 . . ?
C9 C8 C7 113.21(16) . . ?
C9 C8 H8A 108.9 . . ?
C7 C8 H8A 108.9 . . ?
C9 C8 H8B 108.9 . . ?
C7 C8 H8B 108.9 . . ?
H8A C8 H8B 107.7 . . ?
C9 C9A C5A 112.23(14) . . ?
C9 C9A C1 107.93(12) . . ?
C5A C9A C1 113.30(13) . . ?
C9 C9A C3A 112.07(13) . . ?
C5A C9A C3A 105.57(12) . . ?
C1 C9A C3A 105.60(13) . . ?
O1 C9 C8 121.34(16) . . ?
O1 C9 C9A 121.19(17) . . ?
C8 C9 C9A 117.43(15) . . ?
N1 C10 C2 178.2(2) . . ?
Si1 C11 H11A 109.5 . . ?
Si1 C11 H11B 109.5 . . ?
H11A C11 H11B 109.5 . . ?
Si1 C11 H11C 109.5 . . ?
H11A C11 H11C 109.5 . . ?
H11B C11 H11C 109.5 . . ?
Si1 C12 H12A 109.5 . . ?
Si1 C12 H12B 109.5 . . ?
H12A C12 H12B 109.5 . . ?
Si1 C12 H12C 109.5 . . ?
H12A C12 H12C 109.5 . . ?
H12B C12 H12C 109.5 . . ?
Si1 C13 H13D 109.5 . . ?
Si1 C13 H13A 109.5 . . ?
H13D C13 H13A 109.5 . . ?
Si1 C13 H13B 109.5 . . ?
H13D C13 H13B 109.5 . . ?
H13A C13 H13B 109.5 . . ?
C7 C14 H14A 109.5 . . ?
C7 C14 H14B 109.5 . . ?
H14A C14 H14B 109.5 . . ?
C7 C14 H14C 109.5 . . ?
H14A C14 H14C 109.5 . . ?
H14B C14 H14C 109.5 . . ?

loop_
_geom_bond_atom_site_label_1
_geom_bond_atom_site_label_2
_geom_bond_distance
_geom_bond_site_symmetry_2
_geom_bond_publ_flag
Si1 C11 1.860(2) . ?
Si1 C13 1.861(2) . ?
Si1 C12 1.866(2) . ?
Si1 C3 1.8905(19) . ?
O1 C9 1.212(2) . ?
N1 C10 1.139(2) . ?
C1 C2 1.535(3) . ?
C1 C9A 1.551(2) . ?
C1 H1A 0.9700 . ?
C1 H1B 0.9700 . ?
C2 C10 1.471(3) . ?
C2 C3 1.542(2) . ?
C2 H2A 0.9800 . ?
C3A C3 1.543(2) . ?
C3A C4 1.547(2) . ?
C3A C9A 1.563(2) . ?
C3A H3AA 0.9800 . ?
C3 H3A 0.9800 . ?
C4 C5 1.510(3) . ?
C4 H4A 0.9700 . ?
C4 H4B 0.9700 . ?
C5A C6 1.516(3) . ?
C5A C5 1.528(2) . ?
C5A C9A 1.549(2) . ?
C5A H5AA 0.9800 . ?
C5 H5A 0.9700 . ?
C5 H5B 0.9700 . ?
C6 C7 1.517(3) . ?
C6 H6A 0.9700 . ?
C6 H6B 0.9700 . ?
C7 C8 1.521(3) . ?
C7 C14 1.530(3) . ?
C7 H7A 0.9800 . ?
C8 C9 1.497(3) . ?
C8 H8A 0.9700 . ?
C8 H8B 0.9700 . ?
C9A C9 1.529(2) . ?
C11 H11A 0.9600 . ?
C11 H11B 0.9600 . ?
C11 H11C 0.9600 . ?
C12 H12A 0.9600 . ?
C12 H12B 0.9600 . ?
C12 H12C 0.9600 . ?
C13 H13D 0.9600 . ?
C13 H13A 0.9600 . ?
C13 H13B 0.9600 . ?
C14 H14A 0.9600 . ?
C14 H14B 0.9600 . ?
C14 H14C 0.9600 . ?
